data_7028680
loop_
_publ_author_name
'Biesiada, M.'
'Kourkoumelis, N.'
'Kubicki, M.'
'Owczarzak, A. M.'
'Balas, V.'
'Hadjikakou, S. K.'

_publ_section_title
;
 Fundamental chemistry of iodine. The reaction of di-iodine towards
 thiourea and its methyl-derivative: formation of aminothiazoles and
 aminothiadiazoles through dicationic disulfides.
;
_journal_issue 12
_journal_name_full 'Dalton transactions (Cambridge, England : 2003)'
_journal_page_first 4790
_journal_page_last 4806
_journal_paper_doi 10.1039/c3dt53302f
_journal_volume 43
_journal_year 2014
_chemical_formula_sum 'C2 H8 Br I3 N4 S2'
_chemical_formula_weight 612.85
_chemical_name_systematic
;
 ?
;
_space_group_IT_number 14
_symmetry_cell_setting monoclinic
_symmetry_space_group_name_Hall '-P 2ybc'
_symmetry_space_group_name_H-M 'P 1 21/c 1'
_atom_sites_solution_hydrogens geom
_atom_sites_solution_primary direct
_atom_sites_solution_secondary difmap
_audit_creation_method SHELXL-97
_cell_angle_alpha 90.00
_cell_angle_beta 109.830(3)
_cell_angle_gamma 90.00
_cell_formula_units_Z 4
_cell_length_a 9.8698(2)
_cell_length_b 12.0775(3)
_cell_length_c 12.9332(3)
_cell_measurement_reflns_used 9837
_cell_measurement_temperature 293(2)
_cell_measurement_theta_max 75.3398
_cell_measurement_theta_min 3.6300
_cell_volume 1450.25(6)
_computing_cell_refinement
;
CrysAlisPro, Agilent Technologies,
Version 1.171.35.21 (release 20-01-2012 CrysAlis171 .NET)
(compiled Jan 23 2012,18:06:46)
;
_computing_data_collection
;
CrysAlisPro, Agilent Technologies,
Version 1.171.35.21 (release 20-01-2012 CrysAlis171 .NET)
(compiled Jan 23 2012,18:06:46)
;
_computing_data_reduction
;
CrysAlisPro, Agilent Technologies,
Version 1.171.35.21 (release 20-01-2012 CrysAlis171 .NET)
(compiled Jan 23 2012,18:06:46)
;
_computing_structure_refinement 'SHELXL-97 (Sheldrick, 1997)'
_diffrn_ambient_temperature 293(2)
_diffrn_detector_area_resol_mean 10.5357
_diffrn_measured_fraction_theta_full 1.000
_diffrn_measured_fraction_theta_max 0.985
_diffrn_measurement_device_type 'SuperNova, Single source at offset), Atlas'
_diffrn_measurement_method '\w scans'
_diffrn_radiation_monochromator mirror
_diffrn_radiation_source 'SuperNova (Cu) X-ray Source'
_diffrn_radiation_type 'Cu K\a'
_diffrn_radiation_wavelength 1.5418
_diffrn_reflns_av_R_equivalents 0.0543
_diffrn_reflns_av_sigmaI/netI 0.0281
_diffrn_reflns_limit_h_max 11
_diffrn_reflns_limit_h_min -12
_diffrn_reflns_limit_k_max 15
_diffrn_reflns_limit_k_min -15
_diffrn_reflns_limit_l_max 13
_diffrn_reflns_limit_l_min -15
_diffrn_reflns_number 13296
_diffrn_reflns_theta_full 70.00
_diffrn_reflns_theta_max 75.51
_diffrn_reflns_theta_min 4.76
_exptl_absorpt_coefficient_mu 56.464
_exptl_absorpt_correction_T_max 1.00000
_exptl_absorpt_correction_T_min 0.28518
_exptl_absorpt_correction_type multi-scan
_exptl_absorpt_process_details
;
CrysAlisPro, Agilent Technologies,
Version 1.171.35.21 (release 20-01-2012 CrysAlis171 .NET)
(compiled Jan 23 2012,18:06:46)
Empirical absorption correction using spherical harmonics,
 implemented in SCALE3 ABSPACK scaling algorithm.
;
_exptl_crystal_colour colourless
_exptl_crystal_density_diffrn 2.807
_exptl_crystal_density_method 'not measured'
_exptl_crystal_description block
_exptl_crystal_F_000 1096
_exptl_crystal_size_max 0.08
_exptl_crystal_size_mid 0.05
_exptl_crystal_size_min 0.04
_refine_diff_density_max 1.771
_refine_diff_density_min -1.667
_refine_diff_density_rms 0.234
_refine_ls_extinction_coef 0.00056(7)
_refine_ls_extinction_expression Fc^*^=kFc[1+0.001xFc^2^\l^3^/sin(2\q)]^-1/4^
_refine_ls_extinction_method SHELXL
_refine_ls_goodness_of_fit_ref 1.050
_refine_ls_hydrogen_treatment constr
_refine_ls_matrix_type full
_refine_ls_number_parameters 113
_refine_ls_number_reflns 2968
_refine_ls_number_restraints 0
_refine_ls_restrained_S_all 1.050
_refine_ls_R_factor_all 0.0443
_refine_ls_R_factor_gt 0.0427
_refine_ls_shift/su_max 0.000
_refine_ls_shift/su_mean 0.000
_refine_ls_structure_factor_coef Fsqd
_refine_ls_weighting_details 'calc w=1/[\s^2^(Fo^2^)+(0.0781P)^2^+3.2519P] where P=(Fo^2^+2Fc^2^)/3'
_refine_ls_weighting_scheme calc
_refine_ls_wR_factor_gt 0.1160
_refine_ls_wR_factor_ref 0.1179
_reflns_number_gt 2800
_reflns_number_total 2968
_reflns_threshold_expression >2sigma(I)
_cod_data_source_file c3dt53302f.txt
_cod_data_source_block 4
_cod_original_sg_symbol_H-M ' P21/c'
_cod_database_code 7028680

loop_
_symmetry_equiv_pos_as_xyz
'x, y, z'
'-x, y+1/2, -z+1/2'
'-x, -y, -z'
'x, -y-1/2, z-1/2'

loop_
_atom_site_label
_atom_site_type_symbol
_atom_site_fract_x
_atom_site_fract_y
_atom_site_fract_z
_atom_site_U_iso_or_equiv
_atom_site_adp_type
_atom_site_occupancy
_atom_site_symmetry_multiplicity
_atom_site_calc_flag
_atom_site_refinement_flags
I3 I 0.5000 0.5000 0.5000 0.04113(18) Uani 1 2 d S
I1 I 1.0000 1.0000 0.5000 0.04588(19) Uani 1 2 d S
I4 I 0.21712(5) 0.45394(4) 0.51501(4) 0.05226(18) Uani 1 1 d .
I2 I 0.72497(7) 0.91609(5) 0.35185(5) 0.0688(2) Uani 1 1 d .
Br1 Br 0.18927(6) 0.77519(5) 0.30369(5) 0.03943(19) Uani 1 1 d .
S2 S 0.53191(14) 0.83914(13) 0.55222(11) 0.0392(3) Uani 1 1 d .
S1 S 0.66532(15) 0.95840(11) 0.64194(13) 0.0405(3) Uani 1 1 d .
N1 N 0.9369(5) 0.9493(5) 0.7578(5) 0.0449(12) Uani 1 1 d .
H1A H 1.0215 0.9211 0.7863 0.054 Uiso 1 1 calc R
H1B H 0.9229 1.0181 0.7682 0.054 Uiso 1 1 calc R
N4 N 0.3050(6) 0.7595(5) 0.5856(5) 0.0471(12) Uani 1 1 d .
H4A H 0.2497 0.7400 0.6214 0.056 Uiso 1 1 calc R
H4B H 0.2773 0.7505 0.5155 0.056 Uiso 1 1 calc R
N3 N 0.4769(5) 0.8180(6) 0.7441(4) 0.0475(13) Uani 1 1 d .
H3B H 0.4240 0.7992 0.7821 0.057 Uiso 1 1 calc R
H3A H 0.5604 0.8467 0.7761 0.057 Uiso 1 1 calc R
N2 N 0.8451(7) 0.7845(5) 0.6806(7) 0.0655(19) Uani 1 1 d .
H2B H 0.9282 0.7536 0.7080 0.079 Uiso 1 1 calc R
H2A H 0.7723 0.7463 0.6413 0.079 Uiso 1 1 calc R
C2 C 0.4302(6) 0.8027(4) 0.6372(5) 0.0325(10) Uani 1 1 d .
C1 C 0.8297(6) 0.8876(5) 0.6986(4) 0.0340(11) Uani 1 1 d .

loop_
_atom_site_aniso_label
_atom_site_aniso_U_11
_atom_site_aniso_U_22
_atom_site_aniso_U_33
_atom_site_aniso_U_23
_atom_site_aniso_U_13
_atom_site_aniso_U_12
I3 0.0463(3) 0.0457(3) 0.0251(3) 0.00288(19) 0.0040(2) 0.0084(2)
I1 0.0589(4) 0.0490(3) 0.0383(3) 0.0044(2) 0.0277(3) 0.0050(2)
I4 0.0450(3) 0.0678(3) 0.0400(3) 0.00263(18) 0.00909(19) -0.00023(18)
I2 0.0710(4) 0.0664(3) 0.0616(3) -0.0141(2) 0.0129(3) 0.0007(2)
Br1 0.0271(3) 0.0503(4) 0.0372(3) -0.0098(2) 0.0061(2) -0.0074(2)
S2 0.0314(6) 0.0510(8) 0.0279(6) -0.0050(6) 0.0006(5) -0.0110(5)
S1 0.0267(6) 0.0359(7) 0.0440(8) -0.0006(6) -0.0074(5) -0.0005(5)
N1 0.025(2) 0.066(3) 0.037(3) -0.011(2) 0.001(2) -0.006(2)
N4 0.032(2) 0.063(3) 0.042(3) -0.008(3) 0.007(2) -0.012(2)
N3 0.030(2) 0.075(4) 0.028(2) 0.000(2) -0.0023(19) -0.005(2)
N2 0.034(3) 0.043(3) 0.101(6) 0.001(3) -0.001(3) 0.004(2)
C2 0.025(2) 0.034(2) 0.033(3) 0.001(2) 0.003(2) 0.0038(19)
C1 0.028(2) 0.047(3) 0.024(2) 0.007(2) 0.004(2) -0.003(2)

loop_
_atom_type_symbol
_atom_type_description
_atom_type_scat_dispersion_real
_atom_type_scat_dispersion_imag
_atom_type_scat_source
C C 0.0181 0.0091 'International Tables Vol C Tables 4.2.6.8 and 6.1.1.4'
H H 0.0000 0.0000 'International Tables Vol C Tables 4.2.6.8 and 6.1.1.4'
N N 0.0311 0.0180 'International Tables Vol C Tables 4.2.6.8 and 6.1.1.4'
S S 0.3331 0.5567 'International Tables Vol C Tables 4.2.6.8 and 6.1.1.4'
I I -0.3257 6.8362 'International Tables Vol C Tables 4.2.6.8 and 6.1.1.4'
Br Br -0.6763 1.2805 'International Tables Vol C Tables 4.2.6.8 and 6.1.1.4'

loop_
_geom_angle_atom_site_label_1
_geom_angle_atom_site_label_2
_geom_angle_atom_site_label_3
_geom_angle
_geom_angle_site_symmetry_1
I4 I3 I4 180.0 3_666
I2 I1 I2 180.0 3_776
C2 S2 S1 102.4(2) .
C1 S1 S2 102.8(2) .
N4 C2 N3 122.1(6) .
N4 C2 S2 114.8(5) .
N3 C2 S2 123.1(4) .
N2 C1 N1 122.4(6) .
N2 C1 S1 123.0(5) .
N1 C1 S1 114.6(5) .

loop_
_geom_bond_atom_site_label_1
_geom_bond_atom_site_label_2
_geom_bond_distance
_geom_bond_site_symmetry_2
I3 I4 2.9172(5) 3_666
I3 I4 2.9172(5) .
I1 I2 2.9220(6) 3_776
I1 I2 2.9220(6) .
S2 C2 1.777(6) .
S2 S1 2.0294(19) .
S1 C1 1.759(6) .
N1 C1 1.308(8) .
N4 C2 1.298(8) .
N3 C2 1.313(8) .
N2 C1 1.286(9) .

loop_
_geom_hbond_atom_site_label_D
_geom_hbond_atom_site_label_H
_geom_hbond_atom_site_label_A
_geom_hbond_distance_DH
_geom_hbond_distance_HA
_geom_hbond_distance_DA
_geom_hbond_angle_DHA
_geom_hbond_site_symmetry_A
N1 H1A Br1 0.86 2.86 3.592(6) 144.6 4_676
N1 H1A I4 0.86 3.30 3.720(5) 113.0 4_676
N1 H1B Br1 0.86 2.76 3.547(6) 152.6 3_676
N4 H4A Br1 0.86 2.63 3.409(6) 151.8 4_576
N4 H4B Br1 0.86 2.60 3.436(6) 166.1 .
N3 H3B Br1 0.86 2.59 3.377(6) 153.2 4_576
N3 H3A S1 0.86 2.67 3.122(6) 114.3 .
N3 H3A I4 0.86 3.13 3.891(5) 149.4 2_656
N2 H2B Br1 0.86 2.48 3.305(6) 162.2 4_676
N2 H2A S2 0.86 2.52 3.044(6) 120.0 .
N2 H2A I4 0.86 3.18 3.744(7) 125.7 3_666

loop_
_geom_torsion_atom_site_label_1
_geom_torsion_atom_site_label_2
_geom_torsion_atom_site_label_3
_geom_torsion_atom_site_label_4
_geom_torsion
C2 S2 S1 C1 102.7(3)
S1 S2 C2 N4 155.8(4)
S1 S2 C2 N3 -24.0(6)
S2 S1 C1 N2 -0.4(7)
S2 S1 C1 N1 177.4(4)
C2 S2 S1 C1 102.7(3)
S1 S2 C2 N4 155.8(4)
S1 S2 C2 N3 -24.0(6)
S2 S1 C1 N2 -0.4(7)
S2 S1 C1 N1 177.4(4)
